data_7033765
loop_
_publ_author_name
'Hwang, Eun Yeong'
'Park, Geun Ho'
'Lee, Chun Sun'
'Kang, Yi Young'
'Lee, Junseong'
'Lee, Bun Yeoul'

_publ_section_title
;
 Preparation of octahydro- and tetrahydro-[1,10]phenanthroline zirconium
 and hafnium complexes for olefin polymerization.
;
_journal_issue 8
_journal_name_full 'Dalton transactions (Cambridge, England : 2003)'
_journal_page_first 3845
_journal_page_last 3855
_journal_paper_doi 10.1039/c4dt03683b
_journal_volume 44
_journal_year 2015
_chemical_formula_sum 'C18 H32 Cl2 N4 Zr'
_chemical_formula_weight 466.60
_chemical_name_systematic
; 
 ? 
;
_space_group_IT_number 4
_symmetry_cell_setting monoclinic
_symmetry_space_group_name_Hall 'P 2yb'
_symmetry_space_group_name_H-M 'P 1 21 1'
_atom_sites_solution_hydrogens geom
_atom_sites_solution_primary direct
_atom_sites_solution_secondary difmap
_audit_creation_method SHELXL-97
_audit_update_record
;
2014-11-12 deposited with the CCDC.
2015-01-12 downloaded from the CCDC.
;
_cell_angle_alpha 90.00
_cell_angle_beta 110.178(3)
_cell_angle_gamma 90.00
_cell_formula_units_Z 4
_cell_length_a 9.912(2)
_cell_length_b 17.585(4)
_cell_length_c 13.398(3)
_cell_measurement_reflns_used 8373
_cell_measurement_temperature 100(2)
_cell_measurement_theta_max 26.26
_cell_measurement_theta_min 2.48
_cell_volume 2192.0(8)
_computing_cell_refinement 'Bruker SAINT'
_computing_data_collection 'Bruker APEX2'
_computing_data_reduction 'Bruker SAINT'
_computing_molecular_graphics 'Bruker SHELXTL'
_computing_publication_material 'Bruker SHELXTL'
_computing_structure_refinement 'SHELXL-97 (Sheldrick, 2008)'
_computing_structure_solution 'SHELXS-97 (Sheldrick, 2008)'
_diffrn_ambient_temperature 100(2)
_diffrn_measured_fraction_theta_full 0.985
_diffrn_measured_fraction_theta_max 0.985
_diffrn_measurement_device_type 'Bruker APEX-II CCD'
_diffrn_measurement_method '\f and \w scans'
_diffrn_radiation_monochromator graphite
_diffrn_radiation_source 'sealed tube'
_diffrn_radiation_type MoK\a
_diffrn_radiation_wavelength 0.71073
_diffrn_reflns_av_R_equivalents 0.0170
_diffrn_reflns_av_sigmaI/netI 0.0385
_diffrn_reflns_limit_h_max 12
_diffrn_reflns_limit_h_min -10
_diffrn_reflns_limit_k_max 21
_diffrn_reflns_limit_k_min -21
_diffrn_reflns_limit_l_max 16
_diffrn_reflns_limit_l_min -16
_diffrn_reflns_number 11133
_diffrn_reflns_theta_full 26.26
_diffrn_reflns_theta_max 26.26
_diffrn_reflns_theta_min 1.99
_exptl_absorpt_coefficient_mu 0.754
_exptl_absorpt_correction_T_max 0.8953
_exptl_absorpt_correction_T_min 0.8638
_exptl_absorpt_correction_type empirical
_exptl_absorpt_process_details SADABS
_exptl_crystal_colour red
_exptl_crystal_density_diffrn 1.414
_exptl_crystal_density_method 'not measured'
_exptl_crystal_description block
_exptl_crystal_F_000 968
_exptl_crystal_size_max 0.20
_exptl_crystal_size_mid 0.15
_exptl_crystal_size_min 0.15
_refine_diff_density_max 0.398
_refine_diff_density_min -0.529
_refine_diff_density_rms 0.053
_refine_ls_abs_structure_details 'Flack H D (1983), Acta Cryst. A39, 876-881'
_refine_ls_abs_structure_Flack -0.04(2)
_refine_ls_extinction_method none
_refine_ls_goodness_of_fit_ref 1.041
_refine_ls_hydrogen_treatment mixed
_refine_ls_matrix_type full
_refine_ls_number_parameters 479
_refine_ls_number_reflns 8465
_refine_ls_number_restraints 1
_refine_ls_restrained_S_all 1.041
_refine_ls_R_factor_all 0.0272
_refine_ls_R_factor_gt 0.0249
_refine_ls_shift/su_max 0.001
_refine_ls_shift/su_mean 0.000
_refine_ls_structure_factor_coef Fsqd
_refine_ls_weighting_details 'calc w=1/[\s^2^(Fo^2^)+(0.0292P)^2^+0.0000P] where P=(Fo^2^+2Fc^2^)/3'
_refine_ls_weighting_scheme calc
_refine_ls_wR_factor_gt 0.0583
_refine_ls_wR_factor_ref 0.0595
_reflns_number_gt 8077
_reflns_number_total 8465
_reflns_threshold_expression >2sigma(I)
_cod_data_source_file c4dt03683b2.cif
_cod_data_source_block lby57-3
_cod_depositor_comments
;
The following automatic conversions were performed:

'_symmetry_cell_setting' value 'Monoclinic' changed to 'monoclinic'
according to
/usr/data/users/saulius/crontab/automatic-downloads/rss-feeds/RSC/lib/dictionaries/cif_core.dic
dictionary named 'cif_core.dic' version 2.4.2 from 2011-04-26.

Automatic conversion script
Id: cif_fix_values 3008 2015-01-20 13:52:24Z robertas 

 Adding full bibliography for 7033764--7033768.cif.
;
_cod_original_cell_volume 2191.9(9)
_cod_original_sg_symbol_H-M 'P2(1)   '
_cod_database_code 7033765

loop_
_symmetry_equiv_pos_as_xyz
'x, y, z'
'-x, y+1/2, -z'

loop_
_atom_site_label
_atom_site_type_symbol
_atom_site_fract_x
_atom_site_fract_y
_atom_site_fract_z
_atom_site_U_iso_or_equiv
_atom_site_adp_type
_atom_site_occupancy
_atom_site_symmetry_multiplicity
_atom_site_calc_flag
_atom_site_refinement_flags
Zr1 Zr 0.38633(2) 0.345577(13) 0.563598(17) 0.01900(6) Uani 1 1 d .
Cl1 Cl 0.61865(7) 0.34997(5) 0.53282(5) 0.03751(16) Uani 1 1 d .
Cl2 Cl 0.29935(8) 0.21168(4) 0.52250(6) 0.03408(16) Uani 1 1 d .
N1 N 0.3779(2) 0.46528(13) 0.57436(16) 0.0220(5) Uani 1 1 d .
N2 N 0.2243(2) 0.36780(11) 0.63011(16) 0.0187(5) Uani 1 1 d .
N3 N 0.2871(3) 0.36562(15) 0.37691(18) 0.0331(6) Uani 1 1 d .
N4 N 0.5322(3) 0.30166(15) 0.73370(19) 0.0296(5) Uani 1 1 d .
C1 C 0.6012(3) 0.5425(2) 0.6379(2) 0.0416(8) Uani 1 1 d .
H1A H 0.5708 0.5599 0.6964 0.062 Uiso 1 1 calc R
H1B H 0.6541 0.5833 0.6177 0.062 Uiso 1 1 calc R
H1C H 0.6634 0.4979 0.6609 0.062 Uiso 1 1 calc R
C2 C 0.4686(3) 0.52131(16) 0.5423(2) 0.0289(6) Uani 1 1 d .
H2 H 0.5028 0.4963 0.4883 0.035 Uiso 1 1 calc R
C3 C 0.3808(4) 0.59091(17) 0.4902(2) 0.0362(7) Uani 1 1 d .
H3A H 0.2996 0.5749 0.4266 0.043 Uiso 1 1 calc R
H3B H 0.4419 0.6262 0.4669 0.043 Uiso 1 1 calc R
C4 C 0.3225(4) 0.63201(17) 0.5671(3) 0.0387(7) Uani 1 1 d .
H4A H 0.4026 0.6562 0.6244 0.046 Uiso 1 1 calc R
H4B H 0.2547 0.6724 0.5289 0.046 Uiso 1 1 calc R
C5 C 0.2463(3) 0.57587(16) 0.6146(2) 0.0271(6) Uani 1 1 d .
C6 C 0.2745(3) 0.49757(15) 0.61141(19) 0.0206(6) Uani 1 1 d .
C7 C 0.1433(3) 0.59885(18) 0.6578(2) 0.0309(6) Uani 1 1 d .
H7 H 0.1221 0.6514 0.6597 0.037 Uiso 1 1 calc R
C8 C 0.0718(3) 0.54626(17) 0.6978(2) 0.0308(7) Uani 1 1 d .
H8 H 0.0052 0.5638 0.7294 0.037 Uiso 1 1 calc R
C9 C 0.0943(3) 0.46814(16) 0.6931(2) 0.0245(6) Uani 1 1 d .
C10 C 0.1939(3) 0.44330(15) 0.64650(19) 0.0194(5) Uani 1 1 d .
C11 C 0.0166(3) 0.41028(18) 0.7368(2) 0.0314(6) Uani 1 1 d .
H11A H -0.0822 0.4031 0.6859 0.038 Uiso 1 1 calc R
H11B H 0.0099 0.4291 0.8046 0.038 Uiso 1 1 calc R
C12 C 0.0961(3) 0.33456(17) 0.7555(2) 0.0304(6) Uani 1 1 d .
H12A H 0.0361 0.2950 0.7722 0.036 Uiso 1 1 calc R
H12B H 0.1865 0.3391 0.8171 0.036 Uiso 1 1 calc R
C13 C 0.1306(3) 0.31096(16) 0.6567(2) 0.0232(6) Uani 1 1 d .
H13 H 0.1841 0.2617 0.6729 0.028 Uiso 1 1 calc R
C14 C -0.0065(3) 0.29820(17) 0.5604(2) 0.0314(6) Uani 1 1 d .
H14A H -0.0535 0.3472 0.5360 0.047 Uiso 1 1 calc R
H14B H -0.0720 0.2649 0.5807 0.047 Uiso 1 1 calc R
H14C H 0.0184 0.2744 0.5029 0.047 Uiso 1 1 calc R
C15 C 0.1348(4) 0.3890(3) 0.3433(3) 0.0600(11) Uani 1 1 d .
H15A H 0.1028 0.4061 0.2692 0.090 Uiso 1 1 calc R
H15B H 0.1245 0.4307 0.3887 0.090 Uiso 1 1 calc R
H15C H 0.0761 0.3457 0.3498 0.090 Uiso 1 1 calc R
C16 C 0.3080(4) 0.3070(2) 0.3034(3) 0.0515(9) Uani 1 1 d .
H16A H 0.2483 0.2625 0.3031 0.077 Uiso 1 1 calc R
H16B H 0.4093 0.2918 0.3273 0.077 Uiso 1 1 calc R
H16C H 0.2803 0.3281 0.2314 0.077 Uiso 1 1 calc R
C17 C 0.5977(4) 0.3667(2) 0.8022(2) 0.0550(10) Uani 1 1 d .
H17A H 0.6425 0.3492 0.8758 0.083 Uiso 1 1 calc R
H17B H 0.5234 0.4044 0.7987 0.083 Uiso 1 1 calc R
H17C H 0.6709 0.3898 0.7780 0.083 Uiso 1 1 calc R
C18 C 0.6378(4) 0.2403(2) 0.7436(3) 0.0496(9) Uani 1 1 d .
H18A H 0.7114 0.2580 0.7155 0.074 Uiso 1 1 calc R
H18B H 0.5888 0.1958 0.7031 0.074 Uiso 1 1 calc R
H18C H 0.6831 0.2265 0.8186 0.074 Uiso 1 1 calc R
Zr2 Zr 0.64345(2) 0.533137(13) 0.163520(17) 0.01984(6) Uani 1 1 d .
Cl3 Cl 0.45643(8) 0.50765(5) 0.24721(6) 0.03784(18) Uani 1 1 d .
Cl4 Cl 0.60906(9) 0.67462(4) 0.13690(6) 0.03742(18) Uani 1 1 d .
H3N H 0.341(4) 0.410(2) 0.366(3) 0.043(9) Uiso 1 1 d .
H4N H 0.474(3) 0.2829(15) 0.757(2) 0.011(7) Uiso 1 1 d .
H7N H 0.353(3) 0.5651(18) -0.003(2) 0.041(9) Uiso 1 1 d .
H8N H 0.740(3) 0.6034(19) 0.351(2) 0.028(8) Uiso 1 1 d .
N5 N 0.6887(2) 0.41775(12) 0.15043(16) 0.0209(5) Uani 1 1 d .
N6 N 0.8112(2) 0.53438(14) 0.10048(15) 0.0239(4) Uani 1 1 d .
N7 N 0.4393(2) 0.52751(15) 0.00374(16) 0.0294(5) Uani 1 1 d .
N8 N 0.7897(3) 0.56685(14) 0.33877(18) 0.0285(5) Uani 1 1 d .
C19 C 0.7176(4) 0.32413(18) 0.2949(2) 0.0441(8) Uani 1 1 d .
H19A H 0.8172 0.3185 0.2976 0.066 Uiso 1 1 calc R
H19B H 0.6825 0.2752 0.3111 0.066 Uiso 1 1 calc R
H19C H 0.7136 0.3620 0.3475 0.066 Uiso 1 1 calc R
C20 C 0.6237(3) 0.35009(17) 0.1840(2) 0.0320(6) Uani 1 1 d .
H20 H 0.5282 0.3655 0.1871 0.038 Uiso 1 1 calc R
C21 C 0.5989(4) 0.28474(17) 0.1026(3) 0.0447(8) Uani 1 1 d .
H21A H 0.5513 0.2416 0.1246 0.054 Uiso 1 1 calc R
H21B H 0.5351 0.3024 0.0319 0.054 Uiso 1 1 calc R
C22 C 0.7408(4) 0.25875(18) 0.0955(3) 0.0476(9) Uani 1 1 d .
H22A H 0.7228 0.2236 0.0346 0.057 Uiso 1 1 calc R
H22B H 0.7959 0.2309 0.1612 0.057 Uiso 1 1 calc R
C23 C 0.8278(3) 0.32598(17) 0.0815(2) 0.0332(7) Uani 1 1 d .
C24 C 0.7930(3) 0.39966(17) 0.10475(19) 0.0229(6) Uani 1 1 d .
C25 C 0.9403(4) 0.3176(2) 0.0419(2) 0.0426(9) Uani 1 1 d .
H25 H 0.9647 0.2682 0.0249 0.051 Uiso 1 1 calc R
C26 C 1.0158(4) 0.3789(2) 0.0270(3) 0.0441(9) Uani 1 1 d .
H26 H 1.0942 0.3708 0.0029 0.053 Uiso 1 1 calc R
C27 C 0.9810(3) 0.4529(2) 0.0464(2) 0.0348(7) Uani 1 1 d .
C28 C 0.8640(3) 0.46370(17) 0.0817(2) 0.0247(6) Uani 1 1 d .
C29 C 1.0702(3) 0.5201(2) 0.0371(3) 0.0488(9) Uani 1 1 d .
H29A H 1.0455 0.5340 -0.0387 0.059 Uiso 1 1 calc R
H29B H 1.1733 0.5063 0.0655 0.059 Uiso 1 1 calc R
C30 C 1.0431(3) 0.5880(2) 0.0988(3) 0.0463(9) Uani 1 1 d .
H30A H 1.0873 0.5784 0.1761 0.056 Uiso 1 1 calc R
H30B H 1.0881 0.6341 0.0815 0.056 Uiso 1 1 calc R
C31 C 0.8824(3) 0.60108(19) 0.0704(3) 0.0366(7) Uani 1 1 d .
H31 H 0.8696 0.6458 0.1123 0.044 Uiso 1 1 calc R
C32 C 0.8104(4) 0.6205(2) -0.0487(3) 0.0577(11) Uani 1 1 d .
H32A H 0.8050 0.5746 -0.0914 0.086 Uiso 1 1 calc R
H32B H 0.8672 0.6593 -0.0688 0.086 Uiso 1 1 calc R
H32C H 0.7132 0.6400 -0.0614 0.086 Uiso 1 1 calc R
C33 C 0.4563(4) 0.5619(2) -0.0926(2) 0.0527(10) Uani 1 1 d .
H33A H 0.5290 0.5335 -0.1117 0.079 Uiso 1 1 calc R
H33B H 0.4868 0.6150 -0.0781 0.079 Uiso 1 1 calc R
H33C H 0.3644 0.5598 -0.1517 0.079 Uiso 1 1 calc R
C34 C 0.3743(4) 0.45180(19) -0.0243(3) 0.0439(8) Uani 1 1 d .
H34A H 0.2823 0.4565 -0.0829 0.066 Uiso 1 1 calc R
H34B H 0.3583 0.4293 0.0376 0.066 Uiso 1 1 calc R
H34C H 0.4391 0.4191 -0.0464 0.066 Uiso 1 1 calc R
C35 C 0.9312(3) 0.5997(2) 0.3473(3) 0.0412(8) Uani 1 1 d .
H35A H 0.9773 0.6209 0.4187 0.062 Uiso 1 1 calc R
H35B H 0.9173 0.6401 0.2943 0.062 Uiso 1 1 calc R
H35C H 0.9924 0.5599 0.3346 0.062 Uiso 1 1 calc R
C36 C 0.8122(4) 0.5084(2) 0.4233(2) 0.0478(9) Uani 1 1 d .
H36A H 0.8722 0.4673 0.4122 0.072 Uiso 1 1 calc R
H36B H 0.7190 0.4878 0.4203 0.072 Uiso 1 1 calc R
H36C H 0.8600 0.5317 0.4931 0.072 Uiso 1 1 calc R

loop_
_atom_site_aniso_label
_atom_site_aniso_U_11
_atom_site_aniso_U_22
_atom_site_aniso_U_33
_atom_site_aniso_U_23
_atom_site_aniso_U_13
_atom_site_aniso_U_12
Zr1 0.01784(11) 0.02100(12) 0.01824(11) 0.00154(10) 0.00631(9) 0.00252(10)
Cl1 0.0258(3) 0.0542(4) 0.0378(3) 0.0057(4) 0.0176(3) 0.0055(4)
Cl2 0.0437(4) 0.0224(3) 0.0401(4) -0.0048(3) 0.0196(3) -0.0011(3)
N1 0.0222(12) 0.0217(12) 0.0217(11) -0.0002(9) 0.0073(9) -0.0020(9)
N2 0.0177(10) 0.0181(11) 0.0197(10) 0.0013(8) 0.0057(8) 0.0011(8)
N3 0.0347(13) 0.0395(16) 0.0224(11) 0.0015(10) 0.0065(10) 0.0018(11)
N4 0.0273(13) 0.0357(14) 0.0253(12) 0.0092(10) 0.0085(11) 0.0075(11)
C1 0.0301(16) 0.0419(19) 0.0467(17) 0.0049(15) 0.0053(13) -0.0141(15)
C2 0.0338(15) 0.0262(16) 0.0288(13) 0.0029(12) 0.0136(12) -0.0057(12)
C3 0.0445(18) 0.0285(17) 0.0325(16) 0.0106(13) 0.0094(14) -0.0051(13)
C4 0.0449(19) 0.0245(16) 0.0415(18) 0.0060(13) 0.0085(15) 0.0001(13)
C5 0.0335(16) 0.0189(14) 0.0217(14) 0.0014(11) 0.0002(12) 0.0014(12)
C6 0.0205(13) 0.0236(14) 0.0134(11) -0.0012(10) 0.0004(10) -0.0003(11)
C7 0.0365(17) 0.0214(14) 0.0265(15) -0.0047(11) 0.0002(13) 0.0056(12)
C8 0.0289(15) 0.0350(19) 0.0263(13) -0.0057(13) 0.0069(12) 0.0105(13)
C9 0.0195(13) 0.0319(16) 0.0200(12) -0.0018(11) 0.0041(11) 0.0045(11)
C10 0.0152(12) 0.0228(14) 0.0161(12) -0.0011(10) 0.0001(10) 0.0018(10)
C11 0.0300(15) 0.0401(17) 0.0298(14) -0.0055(13) 0.0178(12) -0.0007(13)
C12 0.0322(14) 0.0348(17) 0.0281(13) 0.0039(12) 0.0154(12) -0.0044(13)
C13 0.0246(14) 0.0199(14) 0.0268(13) 0.0015(10) 0.0111(11) -0.0014(10)
C14 0.0193(14) 0.0357(16) 0.0349(16) -0.0044(13) 0.0039(12) -0.0048(12)
C15 0.040(2) 0.094(3) 0.0345(18) 0.0085(19) -0.0022(16) 0.022(2)
C16 0.062(2) 0.064(3) 0.0308(17) -0.0040(16) 0.0181(17) 0.0029(19)
C17 0.072(2) 0.052(2) 0.0221(15) -0.0026(14) -0.0078(16) 0.0015(18)
C18 0.047(2) 0.054(2) 0.0426(18) 0.0139(16) 0.0083(16) 0.0253(17)
Zr2 0.01995(12) 0.01983(12) 0.01675(11) -0.00210(10) 0.00252(9) 0.00209(10)
Cl3 0.0336(4) 0.0534(5) 0.0299(4) -0.0029(3) 0.0153(3) 0.0012(3)
Cl4 0.0501(4) 0.0225(4) 0.0316(4) -0.0021(3) 0.0038(3) 0.0094(3)
N5 0.0231(11) 0.0179(12) 0.0201(11) -0.0006(8) 0.0052(9) -0.0011(9)
N6 0.0256(11) 0.0225(11) 0.0235(10) 0.0003(11) 0.0082(9) -0.0015(11)
N7 0.0259(11) 0.0317(13) 0.0233(11) -0.0037(11) -0.0007(9) 0.0027(11)
N8 0.0318(14) 0.0265(13) 0.0192(12) -0.0049(10) -0.0016(10) 0.0067(11)
C19 0.069(2) 0.0318(18) 0.0378(17) 0.0049(13) 0.0262(17) -0.0038(15)
C20 0.0391(15) 0.0208(14) 0.0394(14) 0.0014(13) 0.0178(12) -0.0035(14)
C21 0.063(2) 0.0225(16) 0.044(2) -0.0094(14) 0.0126(17) -0.0111(15)
C22 0.075(3) 0.0235(16) 0.0420(18) -0.0062(14) 0.0165(18) 0.0087(17)
C23 0.0426(17) 0.0291(17) 0.0210(13) -0.0006(11) 0.0022(12) 0.0101(13)
C24 0.0241(13) 0.0273(14) 0.0135(12) 0.0014(11) 0.0014(10) 0.0077(12)
C25 0.054(2) 0.0396(19) 0.0322(16) -0.0032(14) 0.0119(15) 0.0257(17)
C26 0.0400(19) 0.063(2) 0.0330(17) 0.0024(16) 0.0175(15) 0.0191(17)
C27 0.0279(15) 0.052(2) 0.0240(14) 0.0050(13) 0.0086(12) 0.0080(14)
C28 0.0200(14) 0.0351(16) 0.0156(12) 0.0014(11) 0.0018(10) 0.0025(12)
C29 0.0341(17) 0.071(3) 0.0475(18) 0.0055(18) 0.0217(15) -0.0018(17)
C30 0.0344(18) 0.057(2) 0.047(2) -0.0021(17) 0.0143(16) -0.0189(16)
C31 0.0373(18) 0.0296(17) 0.0439(18) 0.0024(14) 0.0151(15) -0.0108(14)
C32 0.050(2) 0.064(3) 0.055(2) 0.0306(19) 0.0122(18) -0.0155(18)
C33 0.064(2) 0.052(2) 0.0276(16) 0.0046(15) -0.0036(16) -0.0108(18)
C34 0.0358(18) 0.047(2) 0.0392(18) -0.0083(15) 0.0009(14) -0.0070(15)
C35 0.0376(18) 0.0389(18) 0.0336(16) -0.0051(14) -0.0050(14) -0.0069(15)
C36 0.054(2) 0.049(2) 0.0257(15) 0.0063(14) -0.0043(15) -0.0048(16)

loop_
_atom_type_symbol
_atom_type_description
_atom_type_scat_dispersion_real
_atom_type_scat_dispersion_imag
_atom_type_scat_source
C C 0.0033 0.0016 'International Tables Vol C Tables 4.2.6.8 and 6.1.1.4'
H H 0.0000 0.0000 'International Tables Vol C Tables 4.2.6.8 and 6.1.1.4'
N N 0.0061 0.0033 'International Tables Vol C Tables 4.2.6.8 and 6.1.1.4'
Cl Cl 0.1484 0.1585 'International Tables Vol C Tables 4.2.6.8 and 6.1.1.4'
Zr Zr -2.9673 0.5597 'International Tables Vol C Tables 4.2.6.8 and 6.1.1.4'

loop_
_geom_angle_atom_site_label_1
_geom_angle_atom_site_label_2
_geom_angle_atom_site_label_3
_geom_angle
N1 Zr1 N2 74.63(8)
N1 Zr1 N4 106.53(9)
N2 Zr1 N4 87.44(8)
N1 Zr1 N3 84.97(8)
N2 Zr1 N3 108.41(8)
N4 Zr1 N3 162.68(8)
N1 Zr1 Cl1 92.35(6)
N2 Zr1 Cl1 160.89(6)
N4 Zr1 Cl1 82.89(7)
N3 Zr1 Cl1 83.76(6)
N1 Zr1 Cl2 158.97(6)
N2 Zr1 Cl2 90.71(6)
N4 Zr1 Cl2 87.40(7)
N3 Zr1 Cl2 85.52(7)
Cl1 Zr1 Cl2 105.21(3)
C6 N1 C2 114.8(2)
C6 N1 Zr1 118.54(17)
C2 N1 Zr1 126.57(17)
C10 N2 C13 114.5(2)
C10 N2 Zr1 118.45(16)
C13 N2 Zr1 126.95(16)
C15 N3 C16 110.6(3)
C15 N3 Zr1 111.7(2)
C16 N3 Zr1 119.5(2)
C17 N4 C18 111.5(3)
C17 N4 Zr1 109.80(18)
C18 N4 Zr1 120.20(19)
N1 C2 C3 110.9(2)
N1 C2 C1 110.3(2)
C3 C2 C1 112.1(3)
C2 C3 C4 111.2(2)
C5 C4 C3 109.6(2)
C7 C5 C6 118.5(3)
C7 C5 C4 121.9(3)
C6 C5 C4 119.5(3)
N1 C6 C5 125.7(3)
N1 C6 C10 114.0(2)
C5 C6 C10 120.3(3)
C8 C7 C5 120.9(3)
C7 C8 C9 122.0(3)
C8 C9 C10 118.2(3)
C8 C9 C11 122.3(3)
C10 C9 C11 119.5(2)
N2 C10 C9 126.0(2)
N2 C10 C6 114.2(2)
C9 C10 C6 119.9(2)
C9 C11 C12 110.4(2)
C11 C12 C13 110.5(2)
N2 C13 C14 110.0(2)
N2 C13 C12 111.6(2)
C14 C13 C12 111.7(2)
N5 Zr2 N6 75.87(9)
N5 Zr2 N8 104.44(8)
N6 Zr2 N8 95.55(9)
N5 Zr2 N7 91.40(8)
N6 Zr2 N7 100.54(8)
N8 Zr2 N7 159.77(9)
N5 Zr2 Cl3 94.39(6)
N6 Zr2 Cl3 169.86(7)
N8 Zr2 Cl3 84.04(7)
N7 Zr2 Cl3 82.25(6)
N5 Zr2 Cl4 164.86(6)
N6 Zr2 Cl4 91.14(7)
N8 Zr2 Cl4 84.25(6)
N7 Zr2 Cl4 83.26(7)
Cl3 Zr2 Cl4 98.89(3)
C24 N5 C20 114.1(2)
C24 N5 Zr2 117.71(17)
C20 N5 Zr2 128.18(18)
C28 N6 C31 114.0(2)
C28 N6 Zr2 117.15(18)
C31 N6 Zr2 128.9(2)
C34 N7 C33 108.5(2)
C34 N7 Zr2 115.32(18)
C33 N7 Zr2 116.53(19)
C35 N8 C36 108.7(2)
C35 N8 Zr2 114.36(19)
C36 N8 Zr2 117.46(19)
N5 C20 C19 110.5(2)
N5 C20 C21 111.1(2)
C19 C20 C21 111.1(3)
C22 C21 C20 110.1(3)
C21 C22 C23 110.7(3)
C25 C23 C24 118.1(3)
C25 C23 C22 121.9(3)
C24 C23 C22 120.0(3)
C23 C24 N5 125.4(3)
C23 C24 C28 120.5(3)
N5 C24 C28 114.2(2)
C26 C25 C23 121.5(3)
C25 C26 C27 121.8(3)
C26 C27 C28 118.3(3)
C26 C27 C29 121.8(3)
C28 C27 C29 119.8(3)
N6 C28 C27 125.5(3)
N6 C28 C24 114.9(2)
C27 C28 C24 119.6(3)
C27 C29 C30 110.5(3)
C31 C30 C29 110.3(3)
N6 C31 C30 111.4(3)
N6 C31 C32 111.0(2)
C30 C31 C32 111.3(3)

loop_
_geom_bond_atom_site_label_1
_geom_bond_atom_site_label_2
_geom_bond_distance
Zr1 N1 2.113(2)
Zr1 N2 2.124(2)
Zr1 N4 2.368(2)
Zr1 N3 2.377(2)
Zr1 Cl1 2.4767(9)
Zr1 Cl2 2.5026(9)
N1 C6 1.404(3)
N1 C2 1.493(3)
N2 C10 1.396(3)
N2 C13 1.489(3)
N3 C15 1.477(4)
N3 C16 1.489(4)
N4 C17 1.470(4)
N4 C18 1.476(4)
C1 C2 1.532(4)
C2 C3 1.524(4)
C3 C4 1.525(5)
C4 C5 1.511(4)
C5 C7 1.396(4)
C5 C6 1.409(4)
C6 C10 1.425(4)
C7 C8 1.381(4)
C8 C9 1.397(4)
C9 C10 1.408(4)
C9 C11 1.510(4)
C11 C12 1.523(4)
C12 C13 1.535(3)
C13 C14 1.533(4)
Zr2 N5 2.098(2)
Zr2 N6 2.109(2)
Zr2 N8 2.370(2)
Zr2 N7 2.387(2)
Zr2 Cl3 2.5156(9)
Zr2 Cl4 2.5198(9)
N5 C24 1.408(3)
N5 C20 1.494(3)
N6 C28 1.404(4)
N6 C31 1.494(4)
N7 C34 1.470(4)
N7 C33 1.487(4)
N8 C35 1.484(4)
N8 C36 1.488(4)
C19 C20 1.526(4)
C20 C21 1.544(4)
C21 C22 1.513(5)
C22 C23 1.513(5)
C23 C25 1.398(5)
C23 C24 1.403(4)
C24 C28 1.417(4)
C25 C26 1.364(5)
C26 C27 1.394(5)
C27 C28 1.408(4)
C27 C29 1.507(5)
C29 C30 1.529(5)
C30 C31 1.522(4)
C31 C32 1.544(4)
